data_2012549
loop_
_publ_author_name
'Jianping, Zhao '
'Muhammad, Ilias '
'Dunbar, D. Chuck '
'Khan, Ikhlas A. '
'Fischer, Nikolaus H. '
'Fronczek, Frank R.'

_publ_section_title
;
 Three ginkgolide hydrates from <i>Ginkgo biloba</i> L.: ginkgolide A
 monohydrate, ginkgolide C sesquihydrate and ginkgolide J dihydrate,
 all determined at 120K
;
_journal_issue 3
_journal_name_full 'Acta Crystallographica Section C'
_journal_page_first o195
_journal_page_last o198
_journal_paper_doi 10.1107/S0108270102000689
_journal_volume 58
_journal_year 2002
_chemical_formula_iupac 'C20 H24 O10, 2H2 O'
_chemical_formula_moiety 'C20 H24 O10, 2H2 O'
_chemical_formula_sum 'C20 H28 O12'
_chemical_formula_weight 460.42
_chemical_melting_point 563
_chemical_name_common 'ginkgolide J dihydrate'
_chemical_name_systematic
;
(1S,2R,3S,3aS,4R,6aR,7aR,7bR,8S,10aS,11aS) 3-(1,1-dimethylethyl)
hexahydro-2,4,7b-trihydroxy-8-methyl-9H-1,7a-(epoxymethano)-1H,
6aH-cyclopenta[c]furo[2,3-b]furo[3',2':3,4]cyclopenta[1,2-d]
furan-5,9,12(4H)-trione dihydrate
;
_space_group_IT_number 19
_symmetry_cell_setting orthorhombic
_symmetry_space_group_name_Hall 'P 2ac 2ab'
_symmetry_space_group_name_H-M 'P 21 21 21'
_atom_sites_solution_hydrogens geom
_atom_sites_solution_primary direct
_atom_sites_solution_secondary difmap
_cell_angle_alpha 90
_cell_angle_beta 90
_cell_angle_gamma 90
_cell_formula_units_Z 4
_cell_length_a 11.403(2)
_cell_length_b 12.950(3)
_cell_length_c 13.646(3)
_cell_measurement_reflns_used 14293
_cell_measurement_temperature 120
_cell_measurement_theta_max 27.9
_cell_measurement_theta_min 2.8
_cell_volume 2015.1(7)
_computing_cell_refinement 'DENZO and SCALEPACK'
_computing_data_collection 'COLLECT (Nonius 2000)'
_computing_data_reduction 'DENZO and SCALEPACK (Otwinowski & Minor, 1997)'
_computing_molecular_graphics 'ORTEPIII (Burnett & Johnson, 1996)'
_computing_publication_material 'SHELXL97 (Sheldrick, 1997)'
_computing_structure_refinement 'SHELXL97 (Sheldrick, 1997)'
_computing_structure_solution 'SIR97 (Altomare et al., 1999)'
_diffrn_ambient_temperature 120
_diffrn_measured_fraction_theta_full .993
_diffrn_measured_fraction_theta_max .993
_diffrn_measurement_device 'KappaCCD (with Oxford Cryosystems Cryostream cooler)'
_diffrn_measurement_method '\w scans with \k offsets'
_diffrn_radiation_monochromator graphite
_diffrn_radiation_source 'fine-focus sealed tube'
_diffrn_radiation_type MoK\a
_diffrn_radiation_wavelength .71073
_diffrn_reflns_av_R_equivalents .019
_diffrn_reflns_av_sigmaI/netI .024
_diffrn_reflns_limit_h_max 15
_diffrn_reflns_limit_h_min -14
_diffrn_reflns_limit_k_max 17
_diffrn_reflns_limit_k_min -16
_diffrn_reflns_limit_l_max 17
_diffrn_reflns_limit_l_min -17
_diffrn_reflns_number 14293
_diffrn_reflns_theta_full 27.9
_diffrn_reflns_theta_max 27.9
_diffrn_reflns_theta_min 2.8
_diffrn_standards_decay_% <2
_diffrn_standards_number 0
_exptl_absorpt_coefficient_mu .127
_exptl_absorpt_correction_type none
_exptl_crystal_colour colorless
_exptl_crystal_density_diffrn 1.518
_exptl_crystal_density_method 'not measured'
_exptl_crystal_description fragment
_exptl_crystal_F_000 976
_exptl_crystal_size_max .25
_exptl_crystal_size_mid .22
_exptl_crystal_size_min .17
_refine_diff_density_max .26
_refine_diff_density_min -.17
_refine_ls_extinction_coef .013(3)
_refine_ls_extinction_expression Fc^*^=kFc[1+0.001xFc^2^\l^3^/sin(2\q)]^-1/4^
_refine_ls_extinction_method SHELXL97
_refine_ls_goodness_of_fit_ref 1.034
_refine_ls_hydrogen_treatment mixed
_refine_ls_matrix_type full
_refine_ls_number_parameters 309
_refine_ls_number_reflns 2694
_refine_ls_number_restraints 0
_refine_ls_restrained_S_all 1.034
_refine_ls_R_factor_all .031
_refine_ls_R_factor_gt .029
_refine_ls_shift/su_max <0.001
_refine_ls_shift/su_mean .000
_refine_ls_structure_factor_coef Fsqd
_refine_ls_weighting_details 'calc w = 1/[\s^2^(Fo^2^)+(0.0386P)^2^+0.6511P] where P = (Fo^2^+2Fc^2^)/3'
_refine_ls_weighting_scheme calc
_refine_ls_wR_factor_gt .073
_refine_ls_wR_factor_ref .074
_reflns_number_gt 2586
_reflns_number_total 2694
_reflns_threshold_expression I>2\s(I)
_cod_data_source_file bk1627.cif
_cod_data_source_block IV
_cod_original_cell_volume 2015.0(6)
_cod_database_code 2012549
_cod_database_fobs_code 2012549

loop_
_symmetry_equiv_pos_as_xyz
'x, y, z'
'-x+1/2, -y, z+1/2'
'x+1/2, -y+1/2, -z'
'-x, y+1/2, -z+1/2'

loop_
_atom_site_label
_atom_site_fract_x
_atom_site_fract_y
_atom_site_fract_z
_atom_site_U_iso_or_equiv
_atom_site_adp_type
_atom_site_calc_flag
_atom_site_refinement_flags
_atom_site_occupancy
_atom_site_disorder_assembly
_atom_site_disorder_group
_atom_site_type_symbol
O2 .89516(11) .43124(9) .08845(9) .0162(3) Uani d . 1 . . O
H2O .9031 .4894 .0620 .024 Uiso calc R 1 . . H
O3 .63959(10) .55267(9) .18044(9) .0145(2) Uani d . 1 . . O
O4 .63682(11) .36463(9) .00180(8) .0181(3) Uani d . 1 . . O
O5 .44990(12) .27533(9) .31404(9) .0190(3) Uani d . 1 . . O
H5O .4012 .2569 .3568 .029 Uiso calc R 1 . . H
O6 .53218(12) .42106(10) .46168(9) .0203(3) Uani d . 1 . . O
O7 .55683(11) .53109(9) .33608(8) .0172(3) Uani d . 1 . . O
O8 .70092(12) .52541(10) -.02604(9) .0194(3) Uani d . 1 . . O
O9 .90598(11) .33764(10) .29614(9) .0191(3) Uani d . 1 . . O
O10 1.02699(12) .45612(12) .35842(10) .0252(3) Uani d . 1 . . O
O11 .41869(13) .27086(10) -.01610(9) .0225(3) Uani d . 1 . . O
H11O .4234 .2065 -.0228 .034 Uiso calc R 1 . . H
C1 .69230(15) .31630(13) .25775(12) .0160(3) Uani d . 1 . . C
H1A .6809 .3494 .3225 .019 Uiso calc R 1 . . H
H1B .6738 .2418 .2631 .019 Uiso calc R 1 . . H
C2 .81734(15) .33285(13) .22017(12) .0160(3) Uani d . 1 . . C
H2 .8379 .2780 .1716 .019 Uiso calc R 1 . . H
C3 .81882(14) .43986(13) .17012(11) .0137(3) Uani d . 1 . . C
C4 .68881(14) .45976(12) .14137(11) .0131(3) Uani d . 1 . . C
C5 .61617(15) .36872(12) .17859(12) .0136(3) Uani d . 1 . . C
C6 .59242(15) .30448(13) .08526(12) .0161(3) Uani d . 1 . . C
H6 .6290 .2344 .0889 .019 Uiso calc R 1 . . H
C7 .45905(16) .29877(13) .07781(12) .0168(3) Uani d . 1 . . C
H7 .4297 .2471 .1264 .020 Uiso calc R 1 . . H
C8 .41981(15) .40776(13) .11068(13) .0151(3) Uani d . 1 . . C
H8 .4523 .4573 .0615 .018 Uiso calc R 1 . . H
C9 .49548(14) .42006(12) .20512(12) .0136(3) Uani d . 1 . . C
C10 .44483(15) .38219(12) .30251(12) .0153(3) Uani d . 1 . . C
H10 .3610 .4044 .3067 .018 Uiso calc R 1 . . H
C11 .51543(15) .44340(13) .37697(12) .0163(3) Uani d . 1 . . C
C12 .53437(15) .53106(12) .22918(12) .0144(3) Uani d . 1 . . C
H12 .4721 .5821 .2114 .017 Uiso calc R 1 . . H
C13 .67654(14) .45726(13) .03025(12) .0154(3) Uani d . 1 . . C
C14 .86641(15) .51005(13) .25073(12) .0161(3) Uani d . 1 . . C
H14 .7989 .5280 .2943 .019 Uiso calc R 1 . . H
C15 .94412(15) .43648(14) .30749(12) .0186(3) Uani d . 1 . . C
C16 .92400(16) .61125(14) .22032(14) .0209(4) Uani d . 1 . . C
H16A .9571 .6453 .2782 .031 Uiso calc R 1 . . H
H16B .8653 .6564 .1901 .031 Uiso calc R 1 . . H
H16C .9867 .5971 .1731 .031 Uiso calc R 1 . . H
C17 .28463(15) .42727(13) .11447(13) .0191(4) Uani d . 1 . . C
C18 .21603(16) .33658(15) .15828(15) .0246(4) Uani d . 1 . . C
H18A .2423 .3244 .2257 .037 Uiso calc R 1 . . H
H18B .2298 .2745 .1189 .037 Uiso calc R 1 . . H
H18C .1321 .3529 .1583 .037 Uiso calc R 1 . . H
C19 .24266(16) .44408(15) .00800(14) .0247(4) Uani d . 1 . . C
H19A .1569 .4491 .0069 .037 Uiso calc R 1 . . H
H19B .2677 .3857 -.0327 .037 Uiso calc R 1 . . H
H19C .2767 .5081 -.0177 .037 Uiso calc R 1 . . H
C20 .25540(16) .52809(14) .16890(15) .0245(4) Uani d . 1 . . C
H20A .3020 .5847 .1415 .037 Uiso calc R 1 . . H
H20B .2738 .5201 .2386 .037 Uiso calc R 1 . . H
H20C .1718 .5436 .1612 .037 Uiso calc R 1 . . H
O1W .81086(15) .26008(11) .53321(12) .0322(3) Uani d . 1 . . O
H1W .731(3) .233(2) .521(2) .048 Uiso d . 1 . . H
H2W .812(3) .324(2) .514(2) .048 Uiso d . 1 . . H
O2W .58843(14) .18812(13) .49780(13) .0344(4) Uani d . 1 . . O
H3W .553(3) .152(2) .552(2) .052 Uiso d . 1 . . H
H4W .541(3) .234(3) .490(2) .052 Uiso d . 1 . . H

loop_
_atom_site_aniso_label
_atom_site_aniso_U_11
_atom_site_aniso_U_22
_atom_site_aniso_U_33
_atom_site_aniso_U_12
_atom_site_aniso_U_13
_atom_site_aniso_U_23
O2 .0187(6) .0163(5) .0135(6) .0022(5) .0050(5) .0002(5)
O3 .0141(5) .0117(5) .0177(6) .0004(4) .0023(5) -.0006(4)
O4 .0233(6) .0178(6) .0133(5) -.0006(5) .0017(5) -.0021(5)
O5 .0237(6) .0144(5) .0190(6) -.0039(5) .0039(5) .0012(5)
O6 .0238(6) .0225(6) .0147(6) -.0024(5) .0003(5) -.0019(5)
O7 .0217(6) .0160(5) .0139(5) -.0045(5) .0005(5) -.0032(4)
O8 .0225(6) .0210(6) .0145(5) -.0008(5) .0002(5) .0027(5)
O9 .0178(6) .0217(6) .0179(6) .0024(5) -.0030(5) .0040(5)
O10 .0196(6) .0337(7) .0222(6) .0009(6) -.0063(5) .0010(6)
O11 .0319(7) .0174(6) .0183(6) -.0011(5) -.0077(6) -.0057(5)
C1 .0181(8) .0147(7) .0153(7) .0015(6) .0005(6) .0020(6)
C2 .0174(7) .0158(7) .0147(7) .0024(6) -.0016(7) .0020(6)
C3 .0159(7) .0147(7) .0104(7) .0013(6) .0017(6) .0009(6)
C4 .0163(7) .0119(7) .0110(7) .0015(6) -.0007(6) -.0007(6)
C5 .0159(7) .0120(7) .0128(7) .0013(6) -.0004(6) -.0004(6)
C6 .0205(8) .0135(7) .0143(7) .0009(6) -.0001(7) -.0015(6)
C7 .0207(8) .0148(7) .0149(7) -.0010(6) -.0030(7) -.0015(6)
C8 .0166(7) .0142(7) .0146(7) -.0005(6) -.0028(6) -.0006(6)
C9 .0148(7) .0121(7) .0138(7) -.0002(6) -.0005(6) -.0010(6)
C10 .0174(7) .0143(7) .0143(7) -.0009(6) .0008(7) -.0009(6)
C11 .0159(7) .0170(7) .0159(8) .0002(6) .0028(6) -.0031(6)
C12 .0150(7) .0150(7) .0131(7) -.0005(6) -.0003(6) -.0016(6)
C13 .0140(7) .0191(8) .0131(7) .0026(6) -.0007(6) -.0026(6)
C14 .0147(7) .0208(8) .0129(7) .0014(6) -.0008(6) -.0020(6)
C15 .0166(8) .0257(8) .0135(7) .0031(7) .0019(6) -.0003(7)
C16 .0211(8) .0186(8) .0230(9) -.0026(7) -.0013(7) -.0028(7)
C17 .0158(7) .0186(8) .0228(9) .0002(7) -.0023(7) -.0023(7)
C18 .0183(8) .0264(9) .0292(9) -.0066(7) -.0005(8) -.0013(8)
C19 .0207(8) .0266(9) .0266(9) .0000(8) -.0087(8) .0005(8)
C20 .0174(8) .0240(9) .0322(10) .0032(7) -.0021(8) -.0055(8)
O1W .0398(8) .0215(7) .0353(8) -.0014(6) -.0159(7) .0042(6)
O2W .0295(7) .0339(8) .0399(9) .0050(7) .0022(7) .0138(7)

loop_
_atom_type_symbol
_atom_type_description
_atom_type_scat_dispersion_real
_atom_type_scat_dispersion_imag
_atom_type_scat_source
C C .0033 .0016 'International Tables Vol C Tables 4.2.6.8 and 6.1.1.4'
H H .0000 .0000 'International Tables Vol C Tables 4.2.6.8 and 6.1.1.4'
O O .0106 .0060 'International Tables Vol C Tables 4.2.6.8 and 6.1.1.4'

loop_
_geom_angle_atom_site_label_1
_geom_angle_atom_site_label_2
_geom_angle_atom_site_label_3
_geom_angle
C3 O2 H2O 109.5
C12 O3 C4 110.19(12)
C13 O4 C6 111.49(12)
C10 O5 H5O 109.5
C11 O7 C12 110.26(12)
C15 O9 C2 110.16(13)
C7 O11 H11O 109.5
C2 C1 C5 103.18(13)
C2 C1 H1A 111.1
C5 C1 H1A 111.1
C2 C1 H1B 111.1
C5 C1 H1B 111.1
H1A C1 H1B 109.1
O9 C2 C1 114.59(13)
O9 C2 C3 105.68(13)
C1 C2 C3 106.49(13)
O9 C2 H2 110.0
C1 C2 H2 110.0
C3 C2 H2 110.0
O2 C3 C14 113.25(13)
O2 C3 C2 106.47(13)
C14 C3 C2 102.67(13)
O2 C3 C4 113.57(13)
C14 C3 C4 114.96(13)
C2 C3 C4 104.46(13)
O3 C4 C13 110.66(13)
O3 C4 C5 108.20(12)
C13 C4 C5 105.35(13)
O3 C4 C3 114.79(13)
C13 C4 C3 109.58(13)
C5 C4 C3 107.77(13)
C4 C5 C1 105.50(13)
C4 C5 C6 103.68(13)
C1 C5 C6 116.02(13)
C4 C5 C9 103.01(12)
C1 C5 C9 121.18(13)
C6 C5 C9 105.33(13)
O4 C6 C7 108.50(14)
O4 C6 C5 107.04(13)
C7 C6 C5 104.81(13)
O4 C6 H6 112.0
C7 C6 H6 112.0
C5 C6 H6 112.0
O11 C7 C6 113.49(15)
O11 C7 C8 113.79(14)
C6 C7 C8 102.98(14)
O11 C7 H7 108.8
C6 C7 H7 108.8
C8 C7 H7 108.8
C7 C8 C9 99.95(13)
C7 C8 C17 116.25(14)
C9 C8 C17 120.14(15)
C7 C8 H8 106.5
C9 C8 H8 106.5
C17 C8 H8 106.5
C10 C9 C12 102.87(13)
C10 C9 C8 118.45(14)
C12 C9 C8 115.53(13)
C10 C9 C5 113.30(13)
C12 C9 C5 101.07(12)
C8 C9 C5 104.54(13)
O5 C10 C11 114.86(14)
O5 C10 C9 113.61(13)
C11 C10 C9 102.34(13)
O5 C10 H10 108.6
C11 C10 H10 108.6
C9 C10 H10 108.6
O6 C11 O7 122.82(16)
O6 C11 C10 126.82(16)
O7 C11 C10 110.34(14)
O3 C12 O7 108.64(13)
O3 C12 C9 109.40(13)
O7 C12 C9 105.07(13)
O3 C12 H12 111.2
O7 C12 H12 111.2
C9 C12 H12 111.2
O8 C13 O4 123.38(15)
O8 C13 C4 126.80(16)
O4 C13 C4 109.79(14)
C15 C14 C16 115.36(15)
C15 C14 C3 101.65(13)
C16 C14 C3 117.97(14)
C15 C14 H14 107.1
C16 C14 H14 107.1
C3 C14 H14 107.1
O10 C15 O9 121.12(17)
O10 C15 C14 128.58(17)
O9 C15 C14 110.28(14)
C14 C16 H16A 109.5
C14 C16 H16B 109.5
H16A C16 H16B 109.5
C14 C16 H16C 109.5
H16A C16 H16C 109.5
H16B C16 H16C 109.5
C18 C17 C20 110.57(15)
C18 C17 C19 108.47(15)
C20 C17 C19 105.50(15)
C18 C17 C8 113.10(15)
C20 C17 C8 111.52(14)
C19 C17 C8 107.29(15)
C17 C18 H18A 109.5
C17 C18 H18B 109.5
H18A C18 H18B 109.5
C17 C18 H18C 109.5
H18A C18 H18C 109.5
H18B C18 H18C 109.5
C17 C19 H19A 109.5
C17 C19 H19B 109.5
H19A C19 H19B 109.5
C17 C19 H19C 109.5
H19A C19 H19C 109.5
H19B C19 H19C 109.5
C17 C20 H20A 109.5
C17 C20 H20B 109.5
H20A C20 H20B 109.5
C17 C20 H20C 109.5
H20A C20 H20C 109.5
H20B C20 H20C 109.5
H1W O1W H2W 107(3)
H3W O2W H4W 100(3)

loop_
_geom_bond_atom_site_label_1
_geom_bond_atom_site_label_2
_geom_bond_site_symmetry_2
_geom_bond_distance
_geom_bond_publ_flag
O2 C3 . 1.419(2) ?
O2 H2O . .8400 ?
O3 C12 . 1.400(2) ?
O3 C4 . 1.431(2) ?
O4 C13 . 1.340(2) ?
O4 C6 . 1.470(2) ?
O5 C10 . 1.394(2) ?
O5 H5O . .8400 ?
O6 C11 . 1.207(2) ?
O7 C11 . 1.350(2) ?
O7 C12 . 1.481(2) ?
O8 C13 . 1.203(2) ?
O9 C15 . 1.361(2) ?
O9 C2 . 1.449(2) ?
O10 C15 . 1.200(2) ?
O11 C7 . 1.409(2) ?
O11 H11O . .8400 ?
C1 C2 . 1.530(2) ?
C1 C5 . 1.543(2) ?
C1 H1A . .9900 ?
C1 H1B . .9900 ?
C2 C3 . 1.545(2) ?
C2 H2 . 1.0000 ?
C3 C14 . 1.527(2) ?
C3 C4 . 1.555(2) ?
C4 C13 . 1.523(2) ?
C4 C5 . 1.528(2) ?
C5 C6 . 1.545(2) ?
C5 C9 . 1.571(2) ?
C6 C7 . 1.526(2) ?
C6 H6 . 1.0000 ?
C7 C8 . 1.547(2) ?
C7 H7 . 1.0000 ?
C8 C9 . 1.559(2) ?
C8 C17 . 1.563(2) ?
C8 H8 . 1.0000 ?
C9 C10 . 1.530(2) ?
C9 C12 . 1.540(2) ?
C10 C11 . 1.519(2) ?
C10 H10 . 1.0000 ?
C12 H12 . 1.0000 ?
C14 C15 . 1.514(2) ?
C14 C16 . 1.523(2) ?
C14 H14 . 1.0000 ?
C16 H16A . .9800 ?
C16 H16B . .9800 ?
C16 H16C . .9800 ?
C17 C18 . 1.533(3) ?
C17 C20 . 1.539(2) ?
C17 C19 . 1.545(2) ?
C18 H18A . .9800 ?
C18 H18B . .9800 ?
C18 H18C . .9800 ?
C19 H19A . .9800 ?
C19 H19B . .9800 ?
C19 H19C . .9800 ?
C20 H20A . .9800 ?
C20 H20B . .9800 ?
C20 H20C . .9800 ?
O1W H1W . .98(3) ?
O1W H2W . .87(3) ?
O2W H3W . .96(3) ?
O2W H4W . .81(3) ?

loop_
_geom_hbond_atom_site_label_D
_geom_hbond_atom_site_label_H
_geom_hbond_atom_site_label_A
_geom_hbond_site_symmetry_A
_geom_hbond_distance_DH
_geom_hbond_distance_HA
_geom_hbond_distance_DA
_geom_hbond_angle_DHA
O2 H2O O6 2_664 .84 1.94 2.709(2) 152
O5 H5O O1W 3_456 .84 1.83 2.659(2) 167
O11 H11O O2 3_455 .84 2.02 2.810(2) 156
O1W H1W O2W . .98(3) 1.76(3) 2.745(2) 178(3)
O1W H2W O8 2_665 .87(3) 2.03(3) 2.896(2) 175(3)
O2W H3W O10 3_456 .96(3) 1.89(3) 2.798(2) 158(3)
O2W H3W O9 3_456 .96(3) 2.67(3) 3.514(2) 147(2)
O2W H4W O6 . .81(3) 2.46(3) 3.123(2) 140(3)
O2W H4W O1W 3_456 .81(3) 2.64(3) 3.263(2) 135(3)
O2W H4W O5 . .81(3) 2.67(3) 3.172(2) 122(3)

loop_
_geom_torsion_atom_site_label_1
_geom_torsion_atom_site_label_2
_geom_torsion_atom_site_label_3
_geom_torsion_atom_site_label_4
_geom_torsion
C15 O9 C2 C1 -106.89(16)
C15 O9 C2 C3 10.03(17)
C5 C1 C2 O9 151.68(13)
C5 C1 C2 C3 35.23(16)
O9 C2 C3 O2 93.77(14)
C1 C2 C3 O2 -143.96(13)
O9 C2 C3 C14 -25.46(16)
C1 C2 C3 C14 96.81(15)
O9 C2 C3 C4 -145.77(13)
C1 C2 C3 C4 -23.50(16)
C12 O3 C4 C13 107.78(15)
C12 O3 C4 C5 -7.17(16)
C12 O3 C4 C3 -127.55(13)
O2 C3 C4 O3 -121.28(14)
C14 C3 C4 O3 11.42(19)
C2 C3 C4 O3 123.13(14)
O2 C3 C4 C13 3.96(19)
C14 C3 C4 C13 136.66(15)
C2 C3 C4 C13 -111.63(14)
O2 C3 C4 C5 118.10(14)
C14 C3 C4 C5 -109.20(15)
C2 C3 C4 C5 2.51(16)
O3 C4 C5 C1 -105.61(14)
C13 C4 C5 C1 136.00(13)
C3 C4 C5 C1 19.07(16)
O3 C4 C5 C6 131.98(13)
C13 C4 C5 C6 13.59(16)
C3 C4 C5 C6 -103.35(14)
O3 C4 C5 C9 22.38(15)
C13 C4 C5 C9 -96.02(14)
C3 C4 C5 C9 147.05(13)
C2 C1 C5 C4 -33.15(16)
C2 C1 C5 C6 80.96(17)
C2 C1 C5 C9 -149.31(14)
C13 O4 C6 C7 108.74(15)
C13 O4 C6 C5 -3.88(18)
C4 C5 C6 O4 -6.70(16)
C1 C5 C6 O4 -121.84(15)
C9 C5 C6 O4 101.17(14)
C4 C5 C6 C7 -121.81(14)
C1 C5 C6 C7 123.05(15)
C9 C5 C6 C7 -13.94(17)
O4 C6 C7 O11 47.91(18)
C5 C6 C7 O11 162.00(13)
O4 C6 C7 C8 -75.55(15)
C5 C6 C7 C8 38.53(16)
O11 C7 C8 C9 -170.61(14)
C6 C7 C8 C9 -47.34(15)
O11 C7 C8 C17 58.5(2)
C6 C7 C8 C17 -178.25(15)
C7 C8 C9 C10 -89.10(16)
C17 C8 C9 C10 39.3(2)
C7 C8 C9 C12 148.25(14)
C17 C8 C9 C12 -83.35(19)
C7 C8 C9 C5 38.15(15)
C17 C8 C9 C5 166.54(14)
C4 C5 C9 C10 -136.75(13)
C1 C5 C9 C10 -19.3(2)
C6 C5 C9 C10 114.89(14)
C4 C5 C9 C12 -27.40(15)
C1 C5 C9 C12 90.01(17)
C6 C5 C9 C12 -135.77(13)
C4 C5 C9 C8 92.89(14)
C1 C5 C9 C8 -149.70(14)
C6 C5 C9 C8 -15.47(16)
C12 C9 C10 O5 -153.82(14)
C8 C9 C10 O5 77.38(19)
C5 C9 C10 O5 -45.59(19)
C12 C9 C10 C11 -29.39(15)
C8 C9 C10 C11 -158.19(14)
C5 C9 C10 C11 78.83(16)
C12 O7 C11 O6 173.33(16)
C12 O7 C11 C10 -8.16(18)
O5 C10 C11 O6 -33.7(2)
C9 C10 C11 O6 -157.25(17)
O5 C10 C11 O7 147.91(15)
C9 C10 C11 O7 24.32(17)
C4 O3 C12 O7 102.28(14)
C4 O3 C12 C9 -11.91(17)
C11 O7 C12 O3 -128.49(14)
C11 O7 C12 C9 -11.50(17)
C10 C9 C12 O3 142.18(13)
C8 C9 C12 O3 -87.23(16)
C5 C9 C12 O3 24.92(16)
C10 C9 C12 O7 25.70(16)
C8 C9 C12 O7 156.29(13)
C5 C9 C12 O7 -91.56(14)
C6 O4 C13 O8 -168.71(16)
C6 O4 C13 C4 13.12(18)
O3 C4 C13 O8 48.2(2)
C5 C4 C13 O8 164.88(17)
C3 C4 C13 O8 -79.4(2)
O3 C4 C13 O4 -133.75(14)
C5 C4 C13 O4 -17.02(18)
C3 C4 C13 O4 98.67(15)
O2 C3 C14 C15 -84.48(16)
C2 C3 C14 C15 29.90(16)
C4 C3 C14 C15 142.67(14)
O2 C3 C14 C16 42.7(2)
C2 C3 C14 C16 157.11(14)
C4 C3 C14 C16 -90.12(17)
C2 O9 C15 O10 -171.24(16)
C2 O9 C15 C14 10.22(18)
C16 C14 C15 O10 26.7(3)
C3 C14 C15 O10 155.60(18)
C16 C14 C15 O9 -154.89(15)
C3 C14 C15 O9 -26.00(17)
C7 C8 C17 C18 42.1(2)
C9 C8 C17 C18 -78.49(19)
C7 C8 C17 C20 167.48(15)
C9 C8 C17 C20 46.9(2)
C7 C8 C17 C19 -77.46(18)
C9 C8 C17 C19 161.94(14)

loop_
_cod_related_entry_id
_cod_related_entry_database
_cod_related_entry_code
1 ChemSpider 26231087
